data_4501676
loop_
_publ_author_name
'Sarma, Bipul'
'Sanphui, Palash'
'Nangia, Ashwini'

_publ_section_title
;
 Polymorphism in Isomeric Dihydroxybenzoic Acids
;
_journal_issue 5
_journal_name_full 'Crystal Growth &amp; Design'
_journal_page_first 2388
_journal_paper_doi 10.1021/cg100220z
_journal_volume 10
_journal_year 2010
_chemical_formula_sum 'C7 H6 O4'
_chemical_formula_weight 154.12
_chemical_name_common 3,4-Dihydroxybenzoicacid
_chemical_name_systematic
; 
 3,4-Dihydroxybenzoicacid 
;
_space_group_IT_number 2
_symmetry_cell_setting triclinic
_symmetry_space_group_name_Hall '-P 1'
_symmetry_space_group_name_H-M 'P -1'
_atom_sites_solution_hydrogens geom
_atom_sites_solution_primary direct
_atom_sites_solution_secondary difmap
_audit_creation_method SHELXL-97
_cell_angle_alpha 77.982(3)
_cell_angle_beta 85.210(2)
_cell_angle_gamma 85.581(2)
_cell_formula_units_Z 6
_cell_length_a 6.8800(8)
_cell_length_b 8.5444(10)
_cell_length_c 17.549(2)
_cell_measurement_reflns_used 1697
_cell_measurement_temperature 298(2)
_cell_measurement_theta_max 24.73
_cell_measurement_theta_min 2.38
_cell_volume 1003.6(2)
_computing_cell_refinement 'Bruker SMART'
_computing_data_collection 'Bruker SMART'
_computing_data_reduction 'Bruker SAINT'
_computing_molecular_graphics 'Bruker SHELXTL'
_computing_publication_material 'Bruker SHELXTL'
_computing_structure_refinement 'SHELXL-97 (Sheldrick, 1997)'
_computing_structure_solution 'SHELXS-97 (Sheldrick, 1990)'
_diffrn_ambient_temperature 298(2)
_diffrn_measured_fraction_theta_full 0.994
_diffrn_measured_fraction_theta_max 0.994
_diffrn_measurement_device_type 'CCD area detector'
_diffrn_measurement_method 'phi and omega scans'
_diffrn_radiation_monochromator graphite
_diffrn_radiation_source 'fine-focus sealed tube'
_diffrn_radiation_type MoK\a
_diffrn_radiation_wavelength 0.71073
_diffrn_reflns_av_R_equivalents 0.0689
_diffrn_reflns_av_sigmaI/netI 0.1050
_diffrn_reflns_limit_h_max 8
_diffrn_reflns_limit_h_min -8
_diffrn_reflns_limit_k_max 10
_diffrn_reflns_limit_k_min -10
_diffrn_reflns_limit_l_max 21
_diffrn_reflns_limit_l_min -21
_diffrn_reflns_number 10622
_diffrn_reflns_theta_full 26.10
_diffrn_reflns_theta_max 26.10
_diffrn_reflns_theta_min 1.19
_exptl_absorpt_coefficient_mu 0.128
_exptl_absorpt_correction_T_max 0.9924
_exptl_absorpt_correction_T_min 0.9848
_exptl_absorpt_correction_type multi-scan
_exptl_absorpt_process_details SADABS
_exptl_crystal_colour colourless
_exptl_crystal_density_diffrn 1.530
_exptl_crystal_density_method 'not measured'
_exptl_crystal_description block
_exptl_crystal_F_000 480
_exptl_crystal_size_max 0.12
_exptl_crystal_size_mid 0.08
_exptl_crystal_size_min 0.06
_refine_diff_density_max 0.231
_refine_diff_density_min -0.227
_refine_diff_density_rms 0.060
_refine_ls_extinction_method none
_refine_ls_goodness_of_fit_ref 1.015
_refine_ls_hydrogen_treatment mixed
_refine_ls_matrix_type full
_refine_ls_number_parameters 336
_refine_ls_number_reflns 3970
_refine_ls_number_restraints 0
_refine_ls_restrained_S_all 1.015
_refine_ls_R_factor_all 0.1715
_refine_ls_R_factor_gt 0.0820
_refine_ls_shift/su_max 0.001
_refine_ls_shift/su_mean 0.000
_refine_ls_structure_factor_coef Fsqd
_refine_ls_weighting_details 'calc w=1/[\s^2^(Fo^2^)+(0.0879P)^2^+0.0269P] where P=(Fo^2^+2Fc^2^)/3'
_refine_ls_weighting_scheme calc
_refine_ls_wR_factor_gt 0.1582
_refine_ls_wR_factor_ref 0.2034
_reflns_number_gt 1958
_reflns_number_total 3970
_reflns_threshold_expression >2sigma(I)
_cod_data_source_file cg100220z_si_005.cif
_cod_data_source_block 3,4-DHBAmelt_T
_cod_depositor_comments
;
The following automatic conversions were performed:

'_symmetry_cell_setting' value 'Triclinic' changed to 'triclinic'
according to /home/saulius/struct/CIF-dictionaries/cif_core.dic
dictionary named 'cif_core.dic' version 2.4.2 from 2011-04-26.

Automatic conversion script
Id: cif_fix_values 1715 2011-07-08 13:25:40Z adriana 
;
_cod_original_sg_symbol_H-M 'P-1   '
_cod_database_code 4501676

loop_
_symmetry_equiv_pos_as_xyz
'x, y, z'
'-x, -y, -z'

loop_
_atom_site_label
_atom_site_type_symbol
_atom_site_fract_x
_atom_site_fract_y
_atom_site_fract_z
_atom_site_U_iso_or_equiv
_atom_site_adp_type
_atom_site_occupancy
_atom_site_symmetry_multiplicity
_atom_site_calc_flag
_atom_site_refinement_flags
_atom_site_disorder_assembly
_atom_site_disorder_group
O8 O 0.9045(4) 0.6642(3) 0.98856(17) 0.0464(9) Uani 1 1 d . . .
H8 H 0.9250 0.6470 0.9442 0.070 Uiso 1 1 calc R . .
O6 O 0.5846(5) 1.3947(4) 0.93137(19) 0.0480(9) Uani 1 1 d . . .
O3 O -0.0703(4) 0.5327(3) 0.85629(16) 0.0455(9) Uani 1 1 d . . .
H3 H -0.1695 0.4857 0.8557 0.068 Uiso 1 1 calc R . .
O1 O 0.5113(5) 0.8530(4) 0.61226(18) 0.0539(9) Uani 1 1 d . . .
O2 O 0.4877(5) 0.8481(4) 0.73967(18) 0.0543(10) Uani 1 1 d . . .
O5 O 0.5832(5) 1.3261(4) 1.0605(2) 0.0521(9) Uani 1 1 d . . .
C12 C 0.8346(6) 0.8187(5) 0.9848(3) 0.0387(11) Uani 1 1 d . E .
C2 C 0.2478(6) 0.7226(5) 0.6911(2) 0.0342(11) Uani 1 1 d . . .
C3 C 0.1705(6) 0.6701(5) 0.7673(3) 0.0371(11) Uani 1 1 d . . .
H3A H 0.2320 0.6910 0.8090 0.044 Uiso 1 1 calc R . .
O4 O -0.2514(5) 0.4706(4) 0.73955(18) 0.0557(10) Uani 1 1 d . . .
H4 H -0.2970 0.4563 0.7000 0.084 Uiso 1 1 calc R . .
C9 C 0.6941(6) 1.1288(5) 0.9891(3) 0.0343(11) Uani 1 1 d . . .
C8 C 0.6172(6) 1.2939(5) 0.9909(3) 0.0371(11) Uani 1 1 d . . .
C14 C 0.7336(6) 1.0819(5) 0.9179(3) 0.0398(12) Uani 1 1 d . F .
H14 H 0.7130 1.1548 0.8715 0.048 Uiso 1 1 calc R . .
C5 C -0.0889(6) 0.5531(5) 0.7195(3) 0.0385(11) Uani 1 1 d . . .
C1 C 0.4264(6) 0.8128(5) 0.6771(3) 0.0380(11) Uani 1 1 d . . .
C4 C 0.0038(6) 0.5876(5) 0.7806(2) 0.0332(11) Uani 1 1 d . . .
C13 C 0.8039(6) 0.9260(5) 0.9162(3) 0.0414(12) Uani 1 1 d . . .
H13 H 0.8303 0.8941 0.8687 0.050 Uiso 0.70 1 calc PR A 1
C6 C -0.0120(7) 0.6057(6) 0.6442(3) 0.0466(13) Uani 1 1 d . . .
H6 H -0.0731 0.5841 0.6026 0.056 Uiso 1 1 calc R . .
C7 C 0.1556(7) 0.6906(6) 0.6300(3) 0.0454(13) Uani 1 1 d . . .
H7 H 0.2058 0.7260 0.5790 0.054 Uiso 1 1 calc R . .
O10 O -0.2004(5) 0.0113(4) 0.71266(18) 0.0533(9) Uani 1 1 d . . .
O12 O 0.5727(5) 0.3835(5) 0.6196(2) 0.0592(11) Uani 1 1 d . . .
O9 O -0.1815(5) 0.0392(4) 0.58376(19) 0.0558(10) Uani 1 1 d . . .
C16 C 0.0654(6) 0.1449(5) 0.6390(2) 0.0379(11) Uani 1 1 d . . .
C20 C 0.3135(7) 0.2514(5) 0.6983(3) 0.0425(12) Uani 1 1 d . . .
H20 H 0.3664 0.2690 0.7426 0.051 Uiso 0.70 1 calc PR B 3
C15 C -0.1156(7) 0.0597(5) 0.6489(3) 0.0386(11) Uani 1 1 d . . .
C19 C 0.4037(6) 0.3037(5) 0.6263(3) 0.0419(12) Uani 1 1 d . G .
C17 C 0.1586(7) 0.1959(5) 0.5666(3) 0.0458(13) Uani 1 1 d . G .
H17 H 0.1082 0.1764 0.5221 0.055 Uiso 1 1 calc R . .
C21 C 0.1447(6) 0.1726(5) 0.7052(3) 0.0420(12) Uani 1 1 d . H .
H21 H 0.0827 0.1374 0.7543 0.050 Uiso 1 1 calc R . .
C18 C 0.3283(7) 0.2766(6) 0.5605(3) 0.0471(13) Uani 1 1 d . . .
H18 H 0.3913 0.3124 0.5117 0.057 Uiso 0.30 1 calc PR C 4
C10 C 0.7248(6) 1.0186(5) 1.0585(3) 0.0362(11) Uani 1 1 d . E .
H10 H 0.6973 1.0489 1.1064 0.043 Uiso 1 1 calc R . .
C11 C 0.7959(6) 0.8651(5) 1.0555(3) 0.0370(11) Uani 1 1 d . . .
H11 H 0.8182 0.7918 1.1016 0.044 Uiso 0.30 1 calc PR D 2
O7A O 0.8313(6) 0.7612(5) 1.1190(2) 0.0401(11) Uani 0.70 1 d P E 1
H7A H 0.8726 0.6756 1.1079 0.060 Uiso 0.70 1 calc PR E 1
O7B O 0.8639(17) 0.8650(13) 0.8641(6) 0.058(3) Uani 0.30 1 d P F 2
H7B H 0.8470 0.9278 0.8226 0.087 Uiso 0.30 1 calc PR F 2
O11A O 0.4201(7) 0.3409(6) 0.4918(3) 0.0591(15) Uani 0.70 1 d P G 3
O11B O 0.4104(14) 0.2888(12) 0.7517(6) 0.048(3) Uani 0.30 1 d P H 4
H11B H 0.3554 0.2569 0.7948 0.072 Uiso 0.30 1 calc PR H 4
H30 H -0.292(7) -0.012(6) 0.598(3) 0.061(16) Uiso 1 1 d . . .
H32 H 0.609(9) 0.913(7) 0.722(3) 0.11(2) Uiso 1 1 d . . .
H31 H 0.516(9) 1.424(8) 1.065(3) 0.11(2) Uiso 1 1 d . . .
H12 H 0.566(8) 0.419(6) 0.576(3) 0.07(2) Uiso 1 1 d . . .
H11A H 0.448(11) 0.266(9) 0.458(5) 0.09(3) Uiso 0.70 1 d P . .

loop_
_atom_site_aniso_label
_atom_site_aniso_U_11
_atom_site_aniso_U_22
_atom_site_aniso_U_33
_atom_site_aniso_U_23
_atom_site_aniso_U_13
_atom_site_aniso_U_12
O8 0.062(2) 0.0320(18) 0.048(2) -0.0174(15) -0.0055(16) 0.0074(16)
O6 0.051(2) 0.0275(18) 0.059(2) -0.0007(17) 0.0095(17) 0.0017(15)
O3 0.052(2) 0.050(2) 0.0380(19) -0.0138(15) 0.0088(15) -0.0259(16)
O1 0.055(2) 0.072(2) 0.039(2) -0.0126(17) 0.0104(17) -0.0355(18)
O2 0.055(2) 0.076(3) 0.039(2) -0.0182(18) 0.0012(17) -0.034(2)
O5 0.064(2) 0.037(2) 0.057(2) -0.0170(18) -0.0036(18) 0.0093(18)
C12 0.024(3) 0.038(3) 0.059(3) -0.019(3) -0.001(2) -0.006(2)
C2 0.032(3) 0.040(3) 0.032(3) -0.010(2) 0.004(2) -0.008(2)
C3 0.039(3) 0.037(3) 0.040(3) -0.015(2) -0.007(2) -0.007(2)
O4 0.050(2) 0.080(3) 0.045(2) -0.0186(18) 0.0015(16) -0.0368(19)
C9 0.018(2) 0.036(3) 0.050(3) -0.011(2) 0.001(2) -0.0089(19)
C8 0.024(3) 0.031(3) 0.058(3) -0.016(3) 0.008(2) -0.005(2)
C14 0.027(3) 0.038(3) 0.052(3) -0.006(2) 0.002(2) -0.005(2)
C5 0.035(3) 0.041(3) 0.042(3) -0.011(2) 0.001(2) -0.013(2)
C1 0.034(3) 0.044(3) 0.037(3) -0.009(2) 0.001(2) -0.013(2)
C4 0.039(3) 0.030(2) 0.030(3) -0.005(2) 0.006(2) -0.008(2)
C13 0.035(3) 0.038(3) 0.054(3) -0.017(3) 0.005(2) -0.008(2)
C6 0.048(3) 0.064(3) 0.031(3) -0.011(2) -0.006(2) -0.019(3)
C7 0.043(3) 0.060(3) 0.034(3) -0.007(2) 0.003(2) -0.021(3)
O10 0.049(2) 0.077(2) 0.037(2) -0.0085(17) 0.0004(16) -0.0339(18)
O12 0.056(3) 0.080(3) 0.046(3) -0.013(2) 0.001(2) -0.042(2)
O9 0.052(2) 0.075(3) 0.047(2) -0.0177(18) -0.0034(18) -0.034(2)
C16 0.039(3) 0.040(3) 0.038(3) -0.010(2) -0.001(2) -0.014(2)
C20 0.042(3) 0.051(3) 0.040(3) -0.016(2) -0.005(2) -0.017(2)
C15 0.042(3) 0.044(3) 0.033(3) -0.010(2) -0.006(2) -0.012(2)
C19 0.033(3) 0.047(3) 0.049(3) -0.011(2) -0.002(2) -0.021(2)
C17 0.049(3) 0.057(3) 0.036(3) -0.014(2) 0.000(2) -0.023(3)
C21 0.039(3) 0.056(3) 0.032(3) -0.010(2) -0.002(2) -0.010(2)
C18 0.053(3) 0.054(3) 0.033(3) -0.002(2) 0.004(2) -0.023(3)
C10 0.028(3) 0.035(3) 0.049(3) -0.016(2) -0.004(2) -0.005(2)
C11 0.028(3) 0.026(3) 0.057(3) -0.006(2) -0.008(2) -0.004(2)
O7A 0.060(3) 0.031(2) 0.027(2) -0.004(2) -0.005(2) 0.008(2)
O7B 0.089(9) 0.057(8) 0.027(6) -0.014(5) 0.002(6) 0.014(7)
O11A 0.075(4) 0.073(4) 0.036(3) -0.022(3) 0.020(3) -0.047(3)
O11B 0.043(7) 0.064(8) 0.043(6) -0.021(6) 0.002(5) -0.023(6)

loop_
_atom_type_symbol
_atom_type_description
_atom_type_scat_dispersion_real
_atom_type_scat_dispersion_imag
_atom_type_scat_source
C C 0.0033 0.0016 'International Tables Vol C Tables 4.2.6.8 and 6.1.1.4'
H H 0.0000 0.0000 'International Tables Vol C Tables 4.2.6.8 and 6.1.1.4'
O O 0.0106 0.0060 'International Tables Vol C Tables 4.2.6.8 and 6.1.1.4'

loop_
_geom_angle_atom_site_label_1
_geom_angle_atom_site_label_2
_geom_angle_atom_site_label_3
_geom_angle
C12 O8 H8 109.5
C4 O3 H3 109.5
C1 O2 H32 107(3)
C8 O5 H31 118(4)
O8 C12 C13 123.9(4)
O8 C12 C11 115.8(4)
C13 C12 C11 120.3(4)
C7 C2 C3 119.4(4)
C7 C2 C1 121.0(4)
C3 C2 C1 119.6(4)
C4 C3 C2 119.9(4)
C4 C3 H3A 120.1
C2 C3 H3A 120.1
C5 O4 H4 109.5
C14 C9 C10 119.8(4)
C14 C9 C8 119.8(4)
C10 C9 C8 120.4(4)
O6 C8 O5 121.9(4)
O6 C8 C9 122.9(4)
O5 C8 C9 115.2(5)
C13 C14 C9 119.7(4)
C13 C14 H14 120.1
C9 C14 H14 120.1
O4 C5 C6 125.3(4)
O4 C5 C4 116.0(4)
C6 C5 C4 118.7(4)
O1 C1 O2 122.1(4)
O1 C1 C2 123.5(4)
O2 C1 C2 114.4(4)
C3 C4 O3 119.8(4)
C3 C4 C5 121.1(4)
O3 C4 C5 119.0(4)
O7B C13 C12 108.2(7)
O7B C13 C14 131.3(7)
C12 C13 C14 120.0(5)
O7B C13 H13 13.2
C12 C13 H13 120.0
C14 C13 H13 120.0
C5 C6 C7 120.6(4)
C5 C6 H6 119.7
C7 C6 H6 119.7
C2 C7 C6 120.2(4)
C2 C7 H7 119.9
C6 C7 H7 119.9
C19 O12 H12 94(4)
C15 O9 H30 106(3)
C17 C16 C21 119.6(4)
C17 C16 C15 121.7(4)
C21 C16 C15 118.7(4)
O11B C20 C19 110.1(6)
O11B C20 C21 130.1(6)
C19 C20 C21 119.8(4)
O11B C20 H20 10.0
C19 C20 H20 120.1
C21 C20 H20 120.1
O10 C15 O9 121.8(4)
O10 C15 C16 123.1(4)
O9 C15 C16 115.0(4)
C20 C19 C18 120.6(4)
C20 C19 O12 119.6(4)
C18 C19 O12 119.7(4)
C16 C17 C18 119.4(4)
C16 C17 H17 120.3
C18 C17 H17 120.3
C20 C21 C16 120.4(4)
C20 C21 H21 119.8
C16 C21 H21 119.8
O11A C18 C19 116.4(4)
O11A C18 C17 123.2(4)
C19 C18 C17 120.2(4)
O11A C18 H18 5.1
C19 C18 H18 119.9
C17 C18 H18 119.9
C11 C10 C9 119.4(4)
C11 C10 H10 120.3
C9 C10 H10 120.3
O7A C11 C10 120.8(5)
O7A C11 C12 118.5(4)
C10 C11 C12 120.7(4)
O7A C11 H11 1.5
C10 C11 H11 119.7
C12 C11 H11 119.7
C11 O7A H7A 109.5
C13 O7B H7B 109.5
C18 O11A H11A 113(5)
C20 O11B H11B 109.5

loop_
_geom_bond_atom_site_label_1
_geom_bond_atom_site_label_2
_geom_bond_distance
O8 C12 1.359(5)
O8 H8 0.8200
O6 C8 1.232(5)
O3 C4 1.381(5)
O3 H3 0.8200
O1 C1 1.229(5)
O2 C1 1.308(5)
O2 H32 1.03(6)
O5 C8 1.306(5)
O5 H31 0.94(7)
C12 C13 1.373(6)
C12 C11 1.379(6)
C2 C7 1.374(6)
C2 C3 1.393(5)
C2 C1 1.477(6)
C3 C4 1.371(6)
C3 H3A 0.9300
O4 C5 1.350(5)
O4 H4 0.8200
C9 C14 1.390(6)
C9 C10 1.396(6)
C9 C8 1.474(6)
C14 C13 1.387(6)
C14 H14 0.9300
C5 C6 1.378(6)
C5 C4 1.385(6)
C13 O7B 1.175(10)
C13 H13 0.9300
C6 C7 1.387(6)
C6 H6 0.9300
C7 H7 0.9300
O10 C15 1.225(5)
O12 C19 1.378(5)
O12 H12 0.76(5)
O9 C15 1.313(5)
O9 H30 0.89(5)
C16 C17 1.376(6)
C16 C21 1.394(6)
C16 C15 1.470(6)
C20 O11B 1.299(10)
C20 C19 1.363(6)
C20 C21 1.371(6)
C20 H20 0.9300
C19 C18 1.373(6)
C17 C18 1.386(6)
C17 H17 0.9300
C21 H21 0.9300
C18 O11A 1.343(6)
C18 H18 0.9300
C10 C11 1.374(6)
C10 H10 0.9300
C11 O7A 1.300(5)
C11 H11 0.9300
O7A H7A 0.8200
O7B H7B 0.8200
O11A H11A 0.96(8)
O11B H11B 0.8200
